data_2012102
loop_
_publ_author_name
'Subbiah Pandi, A.'
'Velmurugan, D.'
'Shanmuga Sundara Raj, S.'
'Fun, Hoong-Kun'
'Seshadri, P. R.'
'Thirumalai, D.'

_publ_section_title
;10-(4-Fluorophenyl)-3,3,6,6,9-pentamethyl-3,4,6,7,9,10-hexahydroacridine-1,8(2<i>H</i>,5<i>H</i>)-dione
 and
 10-(4-fluorophenyl)-3,3,6,6-tetramethyl-9-propyl-3,4,6,7,9,10-hexahydroacridine-1,8(2<i>H</i>,5<i>H</i>)-dione
;
_journal_issue 7
_journal_name_full 'Acta Crystallographica Section C'
_journal_page_first 821
_journal_page_last 824
_journal_paper_doi 10.1107/S0108270101005662
_journal_volume 57
_journal_year 2001
_chemical_formula_moiety 'C26 H32 F N O2'
_chemical_formula_sum 'C26 H32 F N O2'
_chemical_formula_weight 409.53
_chemical_name_systematic
;
10-(4-fluorophenyl)-9-propyl-3,3,6,6-tetramethyl-3,4,6,7,9,10-
hexahydroacridine-1,8(2H,5H)-dione
;
_space_group_IT_number 15
_symmetry_cell_setting monoclinic
_symmetry_space_group_name_Hall '-C 2yc'
_symmetry_space_group_name_H-M 'C 1 2/c 1'
_audit_creation_method SHELXL97
_cell_angle_alpha 90
_cell_angle_beta 123.118(10)
_cell_angle_gamma 90
_cell_formula_units_Z 8
_cell_length_a 27.4540(10)
_cell_length_b 12.2738(10)
_cell_length_c 16.2792(10)
_cell_measurement_reflns_used 25
_cell_measurement_temperature 293(2)
_cell_measurement_theta_max 18.0
_cell_measurement_theta_min 12.5
_cell_volume 4594.4(7)
_computing_cell_refinement 'CAD-4 Software'
_computing_data_collection 'CAD-4 Software (Enraf-Nonius, 1989)'
_computing_data_reduction 'SDP (Frenz, 1985)'
_computing_molecular_graphics 'ZORTEP (Zsolnai, 1997)'
_computing_publication_material 'SHELXL97 and PARST (Nardelli, 1983b, 1995)'
_computing_structure_refinement 'SHELXL97 (Sheldrick, 1997)'
_computing_structure_solution 'SHELXS97 (Sheldrick, 1997)'
_diffrn_ambient_temperature 293(2)
_diffrn_measured_fraction_theta_full .461
_diffrn_measured_fraction_theta_max .461
_diffrn_measurement_device_type 'Enraf-Nonius CAD-4'
_diffrn_measurement_method \w/2\q
_diffrn_radiation_monochromator graphite
_diffrn_radiation_source 'fine-focus sealed tube'
_diffrn_radiation_type CuK\a
_diffrn_radiation_wavelength 1.54180
_diffrn_reflns_av_R_equivalents .053
_diffrn_reflns_av_sigmaI/netI .019
_diffrn_reflns_limit_h_max 34
_diffrn_reflns_limit_h_min 0
_diffrn_reflns_limit_k_max 15
_diffrn_reflns_limit_k_min 0
_diffrn_reflns_limit_l_max 16
_diffrn_reflns_limit_l_min -20
_diffrn_reflns_number 4454
_diffrn_reflns_theta_full 72.71
_diffrn_reflns_theta_max 72.71
_diffrn_reflns_theta_min 3.86
_diffrn_standards_decay_% <1
_diffrn_standards_interval_count 200
_diffrn_standards_interval_time 120
_diffrn_standards_number 3
_exptl_absorpt_coefficient_mu .633
_exptl_absorpt_correction_type none
_exptl_crystal_colour 'pale yellow'
_exptl_crystal_density_diffrn 1.184
_exptl_crystal_density_meas ?
_exptl_crystal_density_method 'not measured'
_exptl_crystal_description block
_exptl_crystal_F_000 1760
_exptl_crystal_size_max .20
_exptl_crystal_size_mid .18
_exptl_crystal_size_min .16
_refine_diff_density_max .17
_refine_diff_density_min -.17
_refine_ls_extinction_coef .00046(13)
_refine_ls_extinction_method 'SHELXL97 (Sheldrick, 1997)'
_refine_ls_goodness_of_fit_ref 1.103
_refine_ls_hydrogen_treatment mixed
_refine_ls_matrix_type full
_refine_ls_number_parameters 272
_refine_ls_number_reflns 4374
_refine_ls_number_restraints 0
_refine_ls_restrained_S_all 1.103
_refine_ls_R_factor_all .074
_refine_ls_R_factor_gt .051
_refine_ls_shift/su_max <0.001
_refine_ls_shift/su_mean .000
_refine_ls_structure_factor_coef Fsqd
_refine_ls_weighting_details 'w = 1/[\s^2^(Fo^2^)+(0.0504P)^2^+0.0465P] where P=(Fo^2^+2Fc^2^)/3'
_refine_ls_weighting_scheme calc
_refine_ls_wR_factor_ref .196
_reflns_number_gt 3087
_reflns_number_total 4374
_reflns_threshold_expression I>2\s(I)
_cod_data_source_file na1517.cif
_cod_data_source_block II
_cod_depositor_comments
;
The following automatic conversions were performed:
'_symmetry_cell_setting' value 'Monoclinic' changed to 'monoclinic'
according to '/home/saulius/struct/CIF-dictionaries/cif_core.dic'
dictionary named 'cif_core.dic' version 2.4.1 from 2010-06-29.

Automatic conversion script
Id: cif_fix_enum 1527 2010-12-29 10:47:43Z saulius 

The following automatic conversions were performed:

'_symmetry_cell_setting' value 'Monoclinic' changed to 'monoclinic'
according to /home/saulius/struct/CIF-dictionaries/cif_core.dic
dictionary named 'cif_core.dic' version 2.4.1 from 2010-06-29.

Automatic conversion script
Id: cif_fix_values 1715 2011-07-08 13:25:40Z adriana 

The following automatic conversions were performed:

'_exptl_crystal_density_meas' value 'not measured' was changed to '?'
- the value is perceived as not measured.

Automatic conversion script
Id: cif_fix_values 3008 2015-01-20 13:52:24Z robertas 
;
_cod_original_cell_volume 4594.4(5)
_cod_original_sg_symbol_H-M 'C 2/c'
_cod_database_code 2012102

loop_
_symmetry_equiv_pos_as_xyz
'x, y, z'
'-x, y, -z+1/2'
'x+1/2, y+1/2, z'
'-x+1/2, y+1/2, -z+1/2'
'-x, -y, -z'
'x, -y, z-1/2'
'-x+1/2, -y+1/2, -z'
'x+1/2, -y+1/2, z-1/2'

loop_
_atom_site_label
_atom_site_fract_x
_atom_site_fract_y
_atom_site_fract_z
_atom_site_U_iso_or_equiv
_atom_site_adp_type
_atom_site_calc_flag
_atom_site_refinement_flags
_atom_site_occupancy
_atom_site_disorder_assembly
_atom_site_disorder_group
_atom_site_type_symbol
F1 .00474(8) .66354(13) .14003(19) .1566(9) Uani d . 1 . . F
O1 .23797(7) .02710(13) .51580(11) .0882(5) Uani d . 1 . . O
O2 .25392(7) .03973(14) .23311(11) .0843(5) Uani d . 1 . . O
C1 .20570(8) .10666(16) .48565(14) .0621(5) Uani d . 1 . . C
C2 .19344(9) .16913(17) .55147(14) .0658(5) Uani d . 1 . . C
H2A .2241 .2223 .5880 .079 Uiso calc R 1 . . H
H2B .1942 .1193 .5984 .079 Uiso calc R 1 . . H
C3 .13527(9) .22761(16) .49688(14) .0627(5) Uani d . 1 . . C
C4 .13309(9) .29930(15) .41763(14) .0613(5) Uani d . 1 . . C
H4A .0939 .3273 .3750 .074 Uiso calc R 1 . . H
H4B .1589 .3610 .4490 .074 Uiso calc R 1 . . H
C5 .15461(9) .32023(15) .13792(14) .0628(5) Uani d . 1 . . C
H5A .1801 .3828 .1673 .075 Uiso calc R 1 . . H
H5B .1150 .3470 .0981 .075 Uiso calc R 1 . . H
C6 .16966(9) .26095(16) .07125(14) .0637(5) Uani d . 1 . . C
C7 .22652(9) .20004(19) .13549(15) .0705(5) Uani d . 1 . . C
H7A .2350 .1587 .0940 .085 Uiso calc R 1 . . H
H7B .2576 .2524 .1720 .085 Uiso calc R 1 . . H
C8 .22509(8) .12410(16) .20596(14) .0624(5) Uani d . 1 . . C
C9 .19083(8) .08003(14) .31875(14) .0598(5) Uani d . 1 . . C
H9 .2299 .0485 .3587 .072 Uiso calc R 1 . . H
N10 .13451(7) .28682(11) .26690(11) .0546(4) Uani d . 1 . . N
C11 .16033(7) .24963(14) .21787(12) .0533(4) Uani d . 1 . . C
C12 .19015(8) .15430(14) .24492(12) .0549(4) Uani d . 1 . . C
C13 .18043(8) .14522(14) .38568(13) .0549(4) Uani d . 1 . . C
C14 .15026(7) .23991(14) .35640(13) .0531(4) Uani d . 1 . . C
C15 .08592(10) .14393(19) .45133(18) .0790(6) Uani d . 1 . . C
H15A .0894 .0980 .4070 .118 Uiso calc R 1 . . H
H15B .0492 .1811 .4162 .118 Uiso calc R 1 . . H
H15C .0882 .1002 .5022 .118 Uiso calc R 1 . . H
C16 .12988(12) .3003(2) .56749(18) .0864(7) Uani d . 1 . . C
H16A .0929 .3366 .5327 .130 Uiso calc R 1 . . H
H16B .1605 .3536 .5953 .130 Uiso calc R 1 . . H
H16C .1329 .2566 .6190 .130 Uiso calc R 1 . . H
C17 .12170(10) .18051(19) .00377(15) .0780(6) Uani d . 1 . . C
H17A .1319 .1444 -.0371 .117 Uiso calc R 1 . . H
H17B .0858 .2191 -.0366 .117 Uiso calc R 1 . . H
H17C .1173 .1275 .0426 .117 Uiso calc R 1 . . H
C18 .17534(14) .3461(2) .00786(19) .0927(8) Uani d . 1 . . C
H18A .2052 .3974 .0495 .139 Uiso calc R 1 . . H
H18B .1390 .3837 -.0321 .139 Uiso calc R 1 . . H
H18C .1853 .3104 -.0335 .139 Uiso calc R 1 . . H
C19 .10109(8) .38656(14) .23467(13) .0546(4) Uani d . 1 . . C
C20 .04193(9) .38052(17) .16834(19) .0833(7) Uani d . 1 . . C
H20 .0240 .3132 .1451 .100 Uiso calc R 1 . . H
C21 .00942(10) .4745(2) .1365(3) .1083(10) Uani d . 1 . . C
H21 -.0306 .4718 .0917 .130 Uiso calc R 1 . . H
C22 .03712(11) .57131(18) .1719(2) .0931(8) Uani d . 1 . . C
C23 .09522(10) .57980(15) .23732(17) .0732(6) Uani d . 1 . . C
H23 .1127 .6476 .2600 .088 Uiso calc R 1 . . H
C24 .12802(8) .48571(14) .26964(14) .0600(5) Uani d . 1 . . C
H24 .1680 .4893 .3147 .072 Uiso calc R 1 . . H
C25 .14722(11) -.01493(16) .27060(18) .0757(6) Uani d . 1 . . C
H25A .1576 -.0578 .2323 .091 Uiso calc R 1 . . H
H25B .1512 -.0616 .3221 .091 Uiso calc R 1 . . H
C26 .08473(11) .01783(19) .2055(2) .0889(7) Uani d . 1 . . C
H26A .0797 .0587 .1503 .107 Uiso calc R 1 . . H
H26B .0749 .0657 .2418 .107 Uiso calc R 1 . . H
C27 .04316(16) -.0778(3) .1670(3) .1358(13) Uani d . 1 . . C
H27A .0040 -.0516 .1252 .204 Uiso calc R 1 . . H
H27B .0468 -.1171 .2210 .204 Uiso calc R 1 . . H
H27C .0522 -.1251 .1302 .204 Uiso calc R 1 . . H

loop_
_atom_site_aniso_label
_atom_site_aniso_U_11
_atom_site_aniso_U_22
_atom_site_aniso_U_33
_atom_site_aniso_U_12
_atom_site_aniso_U_13
_atom_site_aniso_U_23
F1 .1171(13) .0653(10) .229(2) .0436(9) .0566(14) .0379(12)
O1 .1021(11) .0873(11) .0796(10) .0452(9) .0524(9) .0350(9)
O2 .0903(10) .0870(11) .0814(10) .0338(9) .0507(8) .0091(8)
C1 .0611(10) .0588(10) .0640(11) .0100(8) .0326(9) .0141(9)
C2 .0725(11) .0663(12) .0574(10) .0040(9) .0348(9) .0078(9)
C3 .0753(12) .0569(10) .0652(11) .0039(9) .0443(10) .0044(9)
C4 .0748(11) .0481(9) .0658(11) .0064(8) .0415(10) .0033(8)
C5 .0821(12) .0466(9) .0607(10) -.0030(9) .0397(9) .0020(8)
C6 .0796(12) .0560(10) .0552(10) -.0081(9) .0365(9) -.0017(8)
C7 .0732(12) .0778(14) .0679(12) -.0054(10) .0432(10) -.0060(10)
C8 .0605(10) .0637(11) .0578(10) .0033(9) .0289(8) -.0047(9)
C9 .0671(10) .0493(9) .0652(11) .0146(8) .0375(9) .0095(8)
N10 .0669(8) .0413(7) .0582(8) .0097(6) .0359(7) .0076(6)
C11 .0582(9) .0447(8) .0535(9) -.0025(7) .0282(8) -.0024(7)
C12 .0594(9) .0483(9) .0547(9) .0030(7) .0296(8) .0001(7)
C13 .0592(9) .0471(9) .0585(10) .0074(7) .0322(8) .0067(7)
C14 .0578(9) .0448(8) .0562(9) .0024(7) .0307(8) .0054(7)
C15 .0758(13) .0759(14) .0966(16) .0005(11) .0543(12) .0088(12)
C16 .1130(18) .0837(16) .0808(15) .0173(14) .0645(14) .0047(12)
C17 .0829(13) .0711(13) .0606(11) -.0057(11) .0269(10) -.0089(10)
C18 .133(2) .0789(16) .0850(15) -.0073(15) .0719(16) .0074(13)
C19 .0603(9) .0414(9) .0598(9) .0047(7) .0313(8) .0068(7)
C20 .0619(11) .0513(11) .1052(16) -.0032(9) .0253(11) .0030(11)
C21 .0601(12) .0714(15) .143(2) .0112(11) .0227(14) .0191(16)
C22 .0816(15) .0511(12) .125(2) .0230(11) .0423(15) .0244(13)
C23 .0885(14) .0399(9) .0858(14) .0019(9) .0441(12) .0048(9)
C24 .0631(10) .0472(9) .0636(10) .0010(8) .0307(8) .0022(8)
C25 .1057(16) .0433(10) .0900(15) .0019(10) .0611(14) .0009(10)
C26 .0950(17) .0615(13) .1085(19) -.0149(12) .0544(15) -.0122(13)
C27 .130(3) .096(2) .196(4) -.046(2) .099(3) -.048(2)

loop_
_atom_type_symbol
_atom_type_description
_atom_type_scat_dispersion_real
_atom_type_scat_dispersion_imag
_atom_type_scat_source
C C .0181 .0091 'International Tables Vol C Tables 4.2.6.8 and 6.1.1.4'
H H .0000 .0000 'International Tables Vol C Tables 4.2.6.8 and 6.1.1.4'
N N .0311 .0180 'International Tables Vol C Tables 4.2.6.8 and 6.1.1.4'
O O .0492 .0322 'International Tables Vol C Tables 4.2.6.8 and 6.1.1.4'
F F .0727 .0534 'International Tables Vol C Tables 4.2.6.8 and 6.1.1.4'

loop_
_geom_angle_atom_site_label_1
_geom_angle_atom_site_label_2
_geom_angle_atom_site_label_3
_geom_angle
_geom_angle_publ_flag
O1 C1 C13 120.36(18) ?
O1 C1 C2 121.10(17) ?
C13 C1 C2 118.48(16) ?
C1 C2 C3 113.51(16) ?
C1 C2 H2A 108.9 ?
C3 C2 H2A 108.9 ?
C1 C2 H2B 108.9 ?
C3 C2 H2B 108.9 ?
H2A C2 H2B 107.7 ?
C2 C3 C16 109.85(18) ?
C2 C3 C15 109.63(17) ?
C16 C3 C15 109.45(17) ?
C2 C3 C4 107.98(15) ?
C16 C3 C4 108.82(16) ?
C15 C3 C4 111.09(17) ?
C14 C4 C3 113.38(15) ?
C14 C4 H4A 108.9 ?
C3 C4 H4A 108.9 ?
C14 C4 H4B 108.9 ?
C3 C4 H4B 108.9 ?
H4A C4 H4B 107.7 ?
C11 C5 C6 113.45(15) ?
C11 C5 H5A 108.9 ?
C6 C5 H5A 108.9 ?
C11 C5 H5B 108.9 ?
C6 C5 H5B 108.9 ?
H5A C5 H5B 107.7 ?
C7 C6 C17 109.57(17) ?
C7 C6 C18 110.77(19) ?
C17 C6 C18 108.70(18) ?
C7 C6 C5 108.55(15) ?
C17 C6 C5 110.75(17) ?
C18 C6 C5 108.49(17) ?
C8 C7 C6 112.80(16) ?
C8 C7 H7A 109.0 ?
C6 C7 H7A 109.0 ?
C8 C7 H7B 109.0 ?
C6 C7 H7B 109.0 ?
H7A C7 H7B 107.8 ?
O2 C8 C12 120.33(18) ?
O2 C8 C7 121.29(18) ?
C12 C8 C7 118.34(17) ?
C13 C9 C12 109.51(14) ?
C13 C9 C25 111.65(16) ?
C12 C9 C25 112.68(16) ?
C13 C9 H9 107.6 ?
C12 C9 H9 107.6 ?
C25 C9 H9 107.6 ?
C14 N10 C11 119.65(14) yes
C14 N10 C19 120.07(14) yes
C11 N10 C19 119.14(14) yes
C12 C11 N10 119.94(16) ?
C12 C11 C5 122.63(17) ?
N10 C11 C5 117.41(15) ?
C11 C12 C8 120.14(16) ?
C11 C12 C9 121.70(16) ?
C8 C12 C9 118.09(15) ?
C14 C13 C1 119.95(17) ?
C14 C13 C9 121.65(16) ?
C1 C13 C9 118.35(15) ?
C13 C14 N10 120.16(16) ?
C13 C14 C4 122.39(16) ?
N10 C14 C4 117.45(14) ?
C3 C15 H15A 109.5 ?
C3 C15 H15B 109.5 ?
H15A C15 H15B 109.5 ?
C3 C15 H15C 109.5 ?
H15A C15 H15C 109.5 ?
H15B C15 H15C 109.5 ?
C3 C16 H16A 109.5 ?
C3 C16 H16B 109.5 ?
H16A C16 H16B 109.5 ?
C3 C16 H16C 109.5 ?
H16A C16 H16C 109.5 ?
H16B C16 H16C 109.5 ?
C6 C17 H17A 109.5 ?
C6 C17 H17B 109.5 ?
H17A C17 H17B 109.5 ?
C6 C17 H17C 109.5 ?
H17A C17 H17C 109.5 ?
H17B C17 H17C 109.5 ?
C6 C18 H18A 109.5 ?
C6 C18 H18B 109.5 ?
H18A C18 H18B 109.5 ?
C6 C18 H18C 109.5 ?
H18A C18 H18C 109.5 ?
H18B C18 H18C 109.5 ?
C24 C19 C20 120.62(17) ?
C24 C19 N10 120.53(16) ?
C20 C19 N10 118.84(16) ?
C21 C20 C19 119.7(2) ?
C21 C20 H20 120.1 ?
C19 C20 H20 120.1 ?
C22 C21 C20 118.4(2) ?
C22 C21 H21 120.8 ?
C20 C21 H21 120.8 ?
C23 C22 F1 118.8(2) ?
C23 C22 C21 123.2(2) ?
F1 C22 C21 118.1(2) ?
C22 C23 C24 118.61(19) ?
C22 C23 H23 120.7 ?
C24 C23 H23 120.7 ?
C19 C24 C23 119.44(18) ?
C19 C24 H24 120.3 ?
C23 C24 H24 120.3 ?
C26 C25 C9 115.32(17) ?
C26 C25 H25A 108.4 ?
C9 C25 H25A 108.4 ?
C26 C25 H25B 108.4 ?
C9 C25 H25B 108.4 ?
H25A C25 H25B 107.5 ?
C25 C26 C27 113.5(2) ?
C25 C26 H26A 108.9 ?
C27 C26 H26A 108.9 ?
C25 C26 H26B 108.9 ?
C27 C26 H26B 108.9 ?
H26A C26 H26B 107.7 ?
C26 C27 H27A 109.5 ?
C26 C27 H27B 109.5 ?
H27A C27 H27B 109.5 ?
C26 C27 H27C 109.5 ?
H27A C27 H27C 109.5 ?
H27B C27 H27C 109.5 ?

loop_
_geom_bond_atom_site_label_1
_geom_bond_atom_site_label_2
_geom_bond_site_symmetry_2
_geom_bond_distance
_geom_bond_publ_flag
F1 C22 . 1.355(2) yes
O1 C1 . 1.227(2) yes
O2 C8 . 1.230(2) yes
C1 C13 . 1.456(2) ?
C1 C2 . 1.498(3) ?
C2 C3 . 1.518(3) ?
C2 H2A . .9700 ?
C2 H2B . .9700 ?
C3 C16 . 1.525(3) ?
C3 C15 . 1.530(3) ?
C3 C4 . 1.536(2) ?
C4 C14 . 1.503(2) ?
C4 H4A . .9700 ?
C4 H4B . .9700 ?
C5 C11 . 1.499(2) ?
C5 C6 . 1.539(3) ?
C5 H5A . .9700 ?
C5 H5B . .9700 ?
C6 C7 . 1.519(3) ?
C6 C17 . 1.528(3) ?
C6 C18 . 1.536(3) ?
C7 C8 . 1.496(3) ?
C7 H7A . .9700 ?
C7 H7B . .9700 ?
C8 C12 . 1.457(3) ?
C9 C13 . 1.499(2) ?
C9 C12 . 1.501(2) ?
C9 C25 . 1.543(3) ?
C9 H9 . .9800 ?
N10 C14 . 1.398(2) yes
N10 C11 . 1.402(2) yes
N10 C19 . 1.446(2) yes
C11 C12 . 1.356(2) ?
C13 C14 . 1.354(2) ?
C15 H15A . .9600 ?
C15 H15B . .9600 ?
C15 H15C . .9600 ?
C16 H16A . .9600 ?
C16 H16B . .9600 ?
C16 H16C . .9600 ?
C17 H17A . .9600 ?
C17 H17B . .9600 ?
C17 H17C . .9600 ?
C18 H18A . .9600 ?
C18 H18B . .9600 ?
C18 H18C . .9600 ?
C19 C24 . 1.375(2) ?
C19 C20 . 1.376(3) ?
C20 C21 . 1.375(3) ?
C20 H20 . .9300 ?
C21 C22 . 1.358(3) ?
C21 H21 . .9300 ?
C22 C23 . 1.354(3) ?
C23 C24 . 1.380(3) ?
C23 H23 . .9300 ?
C24 H24 . .9300 ?
C25 C26 . 1.497(3) ?
C25 H25A . .9700 ?
C25 H25B . .9700 ?
C26 C27 . 1.513(3) ?
C26 H26A . .9700 ?
C26 H26B . .9700 ?
C27 H27A . .9600 ?
C27 H27B . .9600 ?
C27 H27C . .9600 ?

loop_
_geom_hbond_atom_site_label_D
_geom_hbond_atom_site_label_H
_geom_hbond_atom_site_label_A
_geom_hbond_site_symmetry_A
_geom_hbond_distance_DH
_geom_hbond_distance_HA
_geom_hbond_distance_DA
_geom_hbond_angle_DHA
C9 H9 O1 1 .98 2.46 2.802(2) 100
C9 H9 O2 1 .98 2.47 2.798(4) 99
C5 H5A O2 4 .97 2.53 3.494(2) 171
C24 H24 O1 7_556 .93 2.56 3.423(3) 155

loop_
_geom_torsion_atom_site_label_1
_geom_torsion_atom_site_label_2
_geom_torsion_atom_site_label_3
_geom_torsion_atom_site_label_4
_geom_torsion
O1 C1 C2 C3 -153.64(19)
C13 C1 C2 C3 29.0(3)
C1 C2 C3 C16 -172.76(17)
C1 C2 C3 C15 66.9(2)
C1 C2 C3 C4 -54.2(2)
C2 C3 C4 C14 48.9(2)
C16 C3 C4 C14 168.09(17)
C15 C3 C4 C14 -71.4(2)
C11 C5 C6 C7 -47.3(2)
C11 C5 C6 C17 73.1(2)
C11 C5 C6 C18 -167.72(18)
C17 C6 C7 C8 -65.9(2)
C18 C6 C7 C8 174.17(17)
C5 C6 C7 C8 55.2(2)
C6 C7 C8 O2 149.49(19)
C6 C7 C8 C12 -32.7(2)
C14 N10 C11 C12 14.5(3)
C19 N10 C11 C12 -177.74(16)
C14 N10 C11 C5 -164.06(16)
C19 N10 C11 C5 3.7(2)
C6 C5 C11 C12 16.6(3)
C6 C5 C11 N10 -164.88(15)
N10 C11 C12 C8 -169.75(16)
C5 C11 C12 C8 8.7(3)
N10 C11 C12 C9 7.1(3)
C5 C11 C12 C9 -174.39(16)
O2 C8 C12 C11 177.26(18)
C7 C8 C12 C11 -.6(3)
O2 C8 C12 C9 .3(3)
C7 C8 C12 C9 -177.53(16)
C13 C9 C12 C11 -26.0(2)
C25 C9 C12 C11 98.9(2)
C13 C9 C12 C8 150.88(16)
C25 C9 C12 C8 -84.2(2)
O1 C1 C13 C14 -172.58(18)
C2 C1 C13 C14 4.8(3)
O1 C1 C13 C9 5.0(3)
C2 C1 C13 C9 -177.60(17)
C12 C9 C13 C14 26.8(2)
C25 C9 C13 C14 -98.7(2)
C12 C9 C13 C1 -150.80(16)
C25 C9 C13 C1 83.7(2)
C1 C13 C14 N10 169.03(16)
C9 C13 C14 N10 -8.5(3)
C1 C13 C14 C4 -10.2(3)
C9 C13 C14 C4 172.34(17)
C11 N10 C14 C13 -13.8(3)
C19 N10 C14 C13 178.52(16)
C11 N10 C14 C4 165.39(15)
C19 N10 C14 C4 -2.3(2)
C3 C4 C14 C13 -18.3(3)
C3 C4 C14 N10 162.53(16)
C14 N10 C19 C24 81.4(2)
C11 N10 C19 C24 -86.3(2)
C14 N10 C19 C20 -98.7(2)
C11 N10 C19 C20 93.6(2)
C24 C19 C20 C21 .2(4)
N10 C19 C20 C21 -179.7(2)
C19 C20 C21 C22 .1(5)
C20 C21 C22 C23 -.2(5)
C20 C21 C22 F1 179.9(3)
F1 C22 C23 C24 180.0(2)
C21 C22 C23 C24 .1(4)
C20 C19 C24 C23 -.3(3)
N10 C19 C24 C23 179.62(17)
C22 C23 C24 C19 .2(3)
C13 C9 C25 C26 62.7(2)
C12 C9 C25 C26 -61.1(2)
C9 C25 C26 C27 -175.0(2)

loop_
_cod_related_entry_id
_cod_related_entry_database
_cod_related_entry_code
1 ChemSpider 21107357
